data_7002178
loop_
_publ_author_name
'Lee, Katrina A.'
'Lozan, Vasile'
'Langford, Steven J.'
'Kersting, Berthold'

_publ_section_title
;
 Ternary complexes composed of naphthalene diimides and binucleating
 metallocavitands: preparation, characterisation and structure of
 [(Ni2L)2(NDI)][BPh4]2
;
_journal_issue 36
_journal_name_full 'Dalton Transactions'
_journal_page_first 7481
_journal_page_last 7485
_journal_paper_doi 10.1039/b907785e
_journal_year 2009
_chemical_compound_source
;
Crystals were grown by recrystallization from acetonitrile
;
_chemical_formula_moiety 'C96 H140 N14 Ni4 O8 S4, B2 C48 H40, C4 H6 N2'
_chemical_formula_structural
;
[(Ni2L)2(NDI-dicarboxylate)](BPh4)2(MeCN)x
;
_chemical_formula_sum 'C148 H186 B2 N16 Ni4 O8 S4'
_chemical_formula_weight 2701.83
_space_group_IT_number 2
_symmetry_cell_setting triclinic
_symmetry_space_group_name_Hall '-P 1'
_symmetry_space_group_name_H-M 'P -1'
_atom_sites_solution_hydrogens geom
_atom_sites_solution_primary direct
_atom_sites_solution_secondary difmap
_cell_angle_alpha 100.928(7)
_cell_angle_beta 109.095(6)
_cell_angle_gamma 94.584(7)
_cell_formula_units_Z 1
_cell_length_a 14.0287(11)
_cell_length_b 16.6371(16)
_cell_length_c 18.5087(16)
_cell_measurement_reflns_used 17802
_cell_measurement_temperature 213(2)
_cell_measurement_theta_max 51.16
_cell_measurement_theta_min 3.85
_cell_volume 3961.0(6)
_computing_cell_refinement 'STOE X-Area'
_computing_data_collection 'STOE X-Area'
_computing_data_reduction 'STOE X-Area'
_computing_molecular_graphics 'ORTEP-3 for Windows (Farrugia, 1997)'
_computing_structure_refinement 'SHELXL-97 (Sheldrick, 1997)'
_computing_structure_solution 'SHELXS-97 (Sheldrick, 1997)'
_diffrn_ambient_temperature 213(2)
_diffrn_measured_fraction_theta_full 0.961
_diffrn_measured_fraction_theta_max 0.961
_diffrn_measurement_device_type 'STOE IPDS 2'
_diffrn_measurement_method hemisphere
_diffrn_radiation_monochromator graphite
_diffrn_radiation_source 'fine-focus sealed tube'
_diffrn_radiation_type MoK\a
_diffrn_radiation_wavelength 0.71073
_diffrn_reflns_av_R_equivalents 0.0686
_diffrn_reflns_av_sigmaI/netI 0.0778
_diffrn_reflns_limit_h_max 16
_diffrn_reflns_limit_h_min -15
_diffrn_reflns_limit_k_max 19
_diffrn_reflns_limit_k_min -16
_diffrn_reflns_limit_l_max 22
_diffrn_reflns_limit_l_min -22
_diffrn_reflns_number 27135
_diffrn_reflns_theta_full 25.19
_diffrn_reflns_theta_max 25.19
_diffrn_reflns_theta_min 1.93
_exptl_absorpt_coefficient_mu 0.576
_exptl_absorpt_correction_T_max 0.8935
_exptl_absorpt_correction_T_min 0.8462
_exptl_absorpt_correction_type empirical
_exptl_crystal_colour green
_exptl_crystal_density_diffrn 1.133
_exptl_crystal_density_meas ?
_exptl_crystal_density_method .
_exptl_crystal_description block
_exptl_crystal_F_000 1436
_exptl_crystal_size_max 0.30
_exptl_crystal_size_mid 0.25
_exptl_crystal_size_min 0.20
_platon_squeeze_details
;
;
_refine_diff_density_max 0.909
_refine_diff_density_min -0.561
_refine_diff_density_rms 0.060
_refine_ls_extinction_method none
_refine_ls_goodness_of_fit_ref 0.917
_refine_ls_hydrogen_treatment constr
_refine_ls_matrix_type full
_refine_ls_number_parameters 815
_refine_ls_number_reflns 13686
_refine_ls_number_restraints 12
_refine_ls_restrained_S_all 0.916
_refine_ls_R_factor_all 0.0886
_refine_ls_R_factor_gt 0.0543
_refine_ls_shift/su_max 0.001
_refine_ls_shift/su_mean 0.000
_refine_ls_structure_factor_coef Fsqd
_refine_ls_weighting_details 'calc w=1/[\s^2^(Fo^2^)+(0.0786P)^2^+0.0000P] where P=(Fo^2^+2Fc^2^)/3'
_refine_ls_weighting_scheme calc
_refine_ls_wR_factor_gt 0.1283
_refine_ls_wR_factor_ref 0.1404
_reflns_number_gt 8686
_reflns_number_total 13686
_reflns_threshold_expression >2sigma(I)
_cod_data_source_file b907785e.txt
_cod_data_source_block 3
_cod_original_sg_symbol_H-M P-1
_cod_database_code 7002178

loop_
_symmetry_equiv_pos_as_xyz
'x, y, z'
'-x, -y, -z'

loop_
_atom_site_label
_atom_site_type_symbol
_atom_site_fract_x
_atom_site_fract_y
_atom_site_fract_z
_atom_site_U_iso_or_equiv
_atom_site_adp_type
_atom_site_occupancy
_atom_site_symmetry_multiplicity
_atom_site_calc_flag
_atom_site_refinement_flags
_atom_site_disorder_assembly
_atom_site_disorder_group
C50 C 1.2535(8) 0.8716(6) 0.2124(4) 0.218(5) Uiso 1 1 d . . .
H50A H 1.2868 0.9138 0.1953 0.327 Uiso 1 1 d R . .
H50B H 1.2286 0.8978 0.2528 0.327 Uiso 1 1 d R . .
H50C H 1.1966 0.8387 0.1681 0.327 Uiso 1 1 d R . .
C49 C 1.3277(8) 0.8171(6) 0.2447(4) 0.221(5) Uiso 1 1 d R . .
N8 N 1.3832(8) 0.7763(6) 0.2689(4) 0.265(6) Uiso 1 1 d R . .
Ni1 Ni 0.72197(3) 0.76553(3) 0.57566(3) 0.04121(13) Uani 1 1 d . . .
Ni2 Ni 0.74642(4) 0.60508(3) 0.67376(3) 0.04307(13) Uani 1 1 d . . .
S1 S 0.85518(7) 0.67790(6) 0.61757(5) 0.0468(2) Uani 1 1 d . . .
S2 S 0.61453(7) 0.63395(6) 0.56014(5) 0.0431(2) Uani 1 1 d . . .
O1 O 0.72452(19) 0.81135(15) 0.68483(14) 0.0454(6) Uani 1 1 d . . .
O2 O 0.7410(2) 0.70768(16) 0.74847(14) 0.0490(6) Uani 1 1 d . . .
O3 O 0.5680(3) 0.9864(2) 0.79473(18) 0.0748(9) Uani 1 1 d . . .
O4 O 0.5659(3) 0.7691(2) 0.9091(2) 0.0833(10) Uani 1 1 d . . .
N1 N 0.8423(2) 0.8721(2) 0.59347(17) 0.0473(7) Uani 1 1 d . . .
N2 N 0.7111(2) 0.7506(2) 0.45542(17) 0.0533(8) Uani 1 1 d . . .
N3 N 0.5782(2) 0.8261(2) 0.5311(2) 0.0517(8) Uani 1 1 d . . .
N4 N 0.6212(3) 0.5386(2) 0.70484(18) 0.0526(8) Uani 1 1 d . . .
N5 N 0.7558(3) 0.4803(2) 0.6217(2) 0.0564(9) Uani 1 1 d . . .
N6 N 0.8859(3) 0.5873(2) 0.77092(19) 0.0575(9) Uani 1 1 d . . .
N7 N 0.5684(2) 0.8787(2) 0.85280(17) 0.0513(8) Uani 1 1 d . . .
C1 C 0.9465(3) 0.7456(2) 0.7016(2) 0.0451(9) Uani 1 1 d . . .
C2 C 0.9929(3) 0.7165(3) 0.7693(2) 0.0487(9) Uani 1 1 d . . .
C3 C 1.0585(3) 0.7723(3) 0.8370(2) 0.0499(9) Uani 1 1 d . . .
H3 H 1.0882 0.7526 0.8824 0.060 Uiso 1 1 calc R . .
C4 C 1.0814(3) 0.8557(3) 0.8399(2) 0.0520(10) Uani 1 1 d . A .
C5 C 1.0415(3) 0.8810(3) 0.7694(2) 0.0505(9) Uani 1 1 d . . .
H5 H 1.0599 0.9362 0.7682 0.061 Uiso 1 1 calc R . .
C6 C 0.9760(3) 0.8272(2) 0.7015(2) 0.0464(9) Uani 1 1 d . . .
C7 C 0.9482(3) 0.8529(3) 0.6249(2) 0.0510(9) Uani 1 1 d . . .
H7A H 0.9963 0.9020 0.6312 0.061 Uiso 1 1 calc R . .
H7B H 0.9572 0.8084 0.5857 0.061 Uiso 1 1 calc R . .
C8 C 0.8379(3) 0.9502(3) 0.6456(2) 0.0555(10) Uani 1 1 d . . .
H8A H 0.8904 0.9932 0.6478 0.083 Uiso 1 1 calc R . .
H8B H 0.8491 0.9415 0.6980 0.083 Uiso 1 1 calc R . .
H8C H 0.7714 0.9668 0.6252 0.083 Uiso 1 1 calc R . .
C9 C 0.8272(3) 0.8847(3) 0.5134(2) 0.0556(10) Uani 1 1 d . . .
H9A H 0.8894 0.9162 0.5135 0.067 Uiso 1 1 calc R . .
H9B H 0.7714 0.9169 0.4980 0.067 Uiso 1 1 calc R . .
C10 C 0.8025(3) 0.8035(3) 0.4552(2) 0.0549(10) Uani 1 1 d . . .
H10A H 0.8614 0.7740 0.4676 0.066 Uiso 1 1 calc R . .
H10B H 0.7895 0.8135 0.4026 0.066 Uiso 1 1 calc R . .
C11 C 0.7129(4) 0.6653(3) 0.4170(3) 0.0730(14) Uani 1 1 d . . .
H11A H 0.6586 0.6284 0.4209 0.110 Uiso 1 1 calc R . .
H11B H 0.7782 0.6490 0.4426 0.110 Uiso 1 1 calc R . .
H11C H 0.7031 0.6621 0.3621 0.110 Uiso 1 1 calc R . .
C12 C 0.6158(3) 0.7787(4) 0.4106(3) 0.0775(16) Uani 1 1 d . . .
H12A H 0.5607 0.7313 0.3892 0.093 Uiso 1 1 calc R . .
H12B H 0.6259 0.7974 0.3661 0.093 Uiso 1 1 calc R . .
C13 C 0.5827(4) 0.8476(4) 0.4581(3) 0.0761(15) Uani 1 1 d . . .
H13A H 0.6310 0.8987 0.4715 0.091 Uiso 1 1 calc R . .
H13B H 0.5153 0.8575 0.4268 0.091 Uiso 1 1 calc R . .
C14 C 0.5668(3) 0.9011(3) 0.5831(3) 0.0711(13) Uani 1 1 d . . .
H14A H 0.6239 0.9442 0.5946 0.107 Uiso 1 1 calc R . .
H14B H 0.5653 0.8880 0.6317 0.107 Uiso 1 1 calc R . .
H14C H 0.5037 0.9202 0.5572 0.107 Uiso 1 1 calc R . .
C15 C 0.4845(3) 0.7653(2) 0.5088(2) 0.0458(8) Uani 1 1 d . . .
H15A H 0.4859 0.7196 0.4672 0.055 Uiso 1 1 calc R . .
H15B H 0.4258 0.7923 0.4861 0.055 Uiso 1 1 calc R . .
C16 C 0.4666(3) 0.7290(2) 0.5724(2) 0.0413(8) Uani 1 1 d . . .
C17 C 0.5172(3) 0.6641(2) 0.59516(19) 0.0401(8) Uani 1 1 d . . .
C18 C 0.4829(3) 0.6186(2) 0.6413(2) 0.0419(8) Uani 1 1 d . . .
C19 C 0.4069(3) 0.6450(2) 0.6699(2) 0.0434(8) Uani 1 1 d . . .
H19 H 0.3869 0.6157 0.7026 0.052 Uiso 1 1 calc R . .
C20 C 0.3601(3) 0.7125(2) 0.6520(2) 0.0405(8) Uani 1 1 d . . .
C21 C 0.3903(3) 0.7523(2) 0.6012(2) 0.0427(8) Uani 1 1 d . . .
H21 H 0.3577 0.7967 0.5858 0.051 Uiso 1 1 calc R . .
C22 C 0.5167(3) 0.5370(2) 0.6493(2) 0.0491(9) Uani 1 1 d . . .
H22A H 0.4684 0.5057 0.6657 0.059 Uiso 1 1 calc R . .
H22B H 0.5120 0.5062 0.5973 0.059 Uiso 1 1 calc R . .
C23 C 0.6201(4) 0.5695(3) 0.7850(3) 0.0701(13) Uani 1 1 d . . .
H23A H 0.6045 0.6256 0.7905 0.105 Uiso 1 1 calc R . .
H23B H 0.6865 0.5691 0.8233 0.105 Uiso 1 1 calc R . .
H23C H 0.5685 0.5341 0.7938 0.105 Uiso 1 1 calc R . .
C24 C 0.6408(4) 0.4514(3) 0.6953(3) 0.0672(12) Uani 1 1 d . . .
H24A H 0.5796 0.4149 0.6907 0.081 Uiso 1 1 calc R . .
H24B H 0.6965 0.4460 0.7419 0.081 Uiso 1 1 calc R . .
C25 C 0.6692(4) 0.4250(3) 0.6228(3) 0.0656(12) Uani 1 1 d . . .
H25A H 0.6863 0.3688 0.6201 0.079 Uiso 1 1 calc R . .
H25B H 0.6097 0.4233 0.5761 0.079 Uiso 1 1 calc R . .
C26 C 0.7507(5) 0.4677(3) 0.5392(3) 0.0832(16) Uani 1 1 d . . .
H26A H 0.7470 0.4092 0.5176 0.125 Uiso 1 1 calc R . .
H26B H 0.8113 0.4983 0.5371 0.125 Uiso 1 1 calc R . .
H26C H 0.6906 0.4875 0.5087 0.125 Uiso 1 1 calc R . .
C27 C 0.8551(4) 0.4597(3) 0.6693(3) 0.0842(16) Uani 1 1 d . . .
H27A H 0.8500 0.3994 0.6614 0.101 Uiso 1 1 calc R . .
H27B H 0.9082 0.4790 0.6502 0.101 Uiso 1 1 calc R . .
C28 C 0.8864(4) 0.4970(3) 0.7548(3) 0.0877(17) Uani 1 1 d . . .
H28A H 0.8398 0.4709 0.7761 0.105 Uiso 1 1 calc R . .
H28B H 0.9552 0.4859 0.7816 0.105 Uiso 1 1 calc R . .
C29 C 0.8904(4) 0.6184(4) 0.8517(2) 0.0756(14) Uani 1 1 d . . .
H29A H 0.9521 0.6063 0.8880 0.113 Uiso 1 1 calc R . .
H29B H 0.8313 0.5917 0.8591 0.113 Uiso 1 1 calc R . .
H29C H 0.8907 0.6778 0.8615 0.113 Uiso 1 1 calc R . .
C30 C 0.9826(3) 0.6258(3) 0.7654(3) 0.0590(11) Uani 1 1 d . . .
H30A H 1.0402 0.6156 0.8080 0.071 Uiso 1 1 calc R . .
H30B H 0.9883 0.5975 0.7158 0.071 Uiso 1 1 calc R . .
C31 C 0.2753(3) 0.7414(2) 0.6814(2) 0.0494(9) Uani 1 1 d . . .
C32 C 0.1731(3) 0.7149(3) 0.6133(3) 0.0648(12) Uani 1 1 d . . .
H32A H 0.1621 0.6553 0.5937 0.097 Uiso 1 1 calc R . .
H32B H 0.1741 0.7420 0.5715 0.097 Uiso 1 1 calc R . .
H32C H 0.1183 0.7306 0.6315 0.097 Uiso 1 1 calc R . .
C33 C 0.2701(4) 0.7028(3) 0.7492(3) 0.0701(13) Uani 1 1 d . . .
H33A H 0.3350 0.7185 0.7923 0.105 Uiso 1 1 calc R . .
H33B H 0.2556 0.6430 0.7314 0.105 Uiso 1 1 calc R . .
H33C H 0.2164 0.7226 0.7669 0.105 Uiso 1 1 calc R . .
C34 C 0.2930(4) 0.8348(3) 0.7103(3) 0.0724(13) Uani 1 1 d . . .
H34A H 0.2367 0.8518 0.7260 0.109 Uiso 1 1 calc R . .
H34B H 0.2972 0.8607 0.6685 0.109 Uiso 1 1 calc R . .
H34C H 0.3562 0.8518 0.7549 0.109 Uiso 1 1 calc R . .
C35 C 1.1469(3) 0.9182(3) 0.9150(2) 0.0643(12) Uani 1 1 d D . .
C36A C 1.168(4) 1.003(2) 0.902(2) 0.141(19) Uani 0.156(18) 1 d PD A 1
H36A H 1.1894 0.9988 0.8572 0.212 Uiso 0.156(18) 1 calc PR A 1
H36B H 1.2219 1.0363 0.9486 0.212 Uiso 0.156(18) 1 calc PR A 1
H36C H 1.1067 1.0284 0.8934 0.212 Uiso 0.156(18) 1 calc PR A 1
C37A C 1.244(3) 0.882(3) 0.942(3) 0.141(19) Uani 0.156(18) 1 d PD A 1
H37A H 1.2318 0.8330 0.9605 0.212 Uiso 0.156(18) 1 calc PR A 1
H37B H 1.2960 0.9227 0.9839 0.212 Uiso 0.156(18) 1 calc PR A 1
H37C H 1.2684 0.8672 0.8981 0.212 Uiso 0.156(18) 1 calc PR A 1
C38A C 1.093(3) 0.918(4) 0.973(2) 0.141(19) Uani 0.156(18) 1 d PD A 1
H38A H 1.0246 0.9312 0.9501 0.212 Uiso 0.156(18) 1 calc PR A 1
H38B H 1.1304 0.9598 1.0203 0.212 Uiso 0.156(18) 1 calc PR A 1
H38C H 1.0887 0.8642 0.9846 0.212 Uiso 0.156(18) 1 calc PR A 1
C36B C 1.2260(7) 0.9756(6) 0.9019(4) 0.109(4) Uani 0.844(18) 1 d PD A 2
H36D H 1.2747 0.9439 0.8874 0.163 Uiso 0.844(18) 1 calc PR A 2
H36E H 1.2613 1.0175 0.9498 0.163 Uiso 0.844(18) 1 calc PR A 2
H36F H 1.1925 1.0021 0.8600 0.163 Uiso 0.844(18) 1 calc PR A 2
C37B C 1.1994(8) 0.8795(5) 0.9825(5) 0.124(5) Uani 0.844(18) 1 d PD A 2
H37D H 1.1544 0.8719 1.0117 0.185 Uiso 0.844(18) 1 calc PR A 2
H37E H 1.2618 0.9156 1.0171 0.185 Uiso 0.844(18) 1 calc PR A 2
H37F H 1.2155 0.8262 0.9621 0.185 Uiso 0.844(18) 1 calc PR A 2
C38B C 1.0747(7) 0.9720(8) 0.9422(6) 0.142(5) Uani 0.844(18) 1 d PD A 2
H38D H 1.0674 1.0184 0.9170 0.213 Uiso 0.844(18) 1 calc PR A 2
H38E H 1.1031 0.9926 0.9987 0.213 Uiso 0.844(18) 1 calc PR A 2
H38F H 1.0084 0.9389 0.9279 0.213 Uiso 0.844(18) 1 calc PR A 2
C39 C 0.7287(3) 0.7799(2) 0.7425(2) 0.0424(8) Uani 1 1 d . . .
C40 C 0.7114(3) 0.8348(2) 0.8106(2) 0.0473(9) Uani 1 1 d . . .
H40A H 0.7409 0.8924 0.8176 0.057 Uiso 1 1 calc R . .
H40B H 0.7433 0.8167 0.8592 0.057 Uiso 1 1 calc R . .
C41 C 0.5959(3) 0.8274(3) 0.7909(2) 0.0580(11) Uani 1 1 d . . .
H41A H 0.5652 0.8442 0.7414 0.070 Uiso 1 1 calc R . .
H41B H 0.5677 0.7693 0.7833 0.070 Uiso 1 1 calc R . .
C42 C 0.5555(3) 0.9594(3) 0.8482(2) 0.0537(10) Uani 1 1 d . . .
C43 C 0.5539(3) 0.8405(3) 0.9106(2) 0.0563(10) Uani 1 1 d . . .
C44 C 0.5266(3) 1.0111(3) 0.9099(2) 0.0469(9) Uani 1 1 d . . .
C45 C 0.5131(3) 0.9755(2) 0.96995(19) 0.0444(9) Uani 1 1 d . . .
C46 C 0.5247(3) 0.8922(2) 0.9720(2) 0.0494(9) Uani 1 1 d . . .
C47 C 0.5153(3) 1.0914(3) 0.9096(2) 0.0578(10) Uani 1 1 d . . .
H47 H 0.5255 1.1145 0.8697 0.069 Uiso 1 1 calc R . .
C48 C 0.5115(3) 0.8599(3) 1.0316(2) 0.0602(11) Uani 1 1 d . . .
H48 H 0.5205 0.8048 1.0330 0.072 Uiso 1 1 calc R . .
B B 0.9634(4) 0.7712(3) 0.2928(3) 0.0579(12) Uani 1 1 d . . .
C101 C 0.8648(3) 0.8215(3) 0.2824(2) 0.0525(10) Uani 1 1 d . . .
C102 C 0.8741(4) 0.9069(3) 0.3042(3) 0.0603(11) Uani 1 1 d . . .
H102 H 0.9403 0.9374 0.3274 0.072 Uiso 1 1 calc R . .
C103 C 0.7928(4) 0.9502(3) 0.2941(3) 0.0657(12) Uani 1 1 d . . .
H103 H 0.8044 1.0083 0.3104 0.079 Uiso 1 1 calc R . .
C104 C 0.6949(4) 0.9085(3) 0.2602(3) 0.0703(13) Uani 1 1 d . . .
H104 H 0.6390 0.9375 0.2535 0.084 Uiso 1 1 calc R . .
C105 C 0.6800(4) 0.8242(3) 0.2363(3) 0.0724(13) Uani 1 1 d . . .
H105 H 0.6134 0.7948 0.2123 0.087 Uiso 1 1 calc R . .
C106 C 0.7637(4) 0.7813(3) 0.2474(2) 0.0613(11) Uani 1 1 d . . .
H106 H 0.7515 0.7233 0.2306 0.074 Uiso 1 1 calc R . .
C201 C 0.9378(4) 0.6817(3) 0.3139(3) 0.0600(11) Uani 1 1 d . . .
C202 C 0.9732(4) 0.6690(3) 0.3901(3) 0.0611(11) Uani 1 1 d . . .
H202 H 1.0166 0.7127 0.4305 0.073 Uiso 1 1 calc R . .
C203 C 0.9481(4) 0.5953(3) 0.4098(3) 0.0729(13) Uani 1 1 d . . .
H203 H 0.9733 0.5908 0.4624 0.087 Uiso 1 1 calc R . .
C204 C 0.8869(5) 0.5298(3) 0.3529(4) 0.0871(16) Uani 1 1 d . . .
H204 H 0.8700 0.4796 0.3653 0.104 Uiso 1 1 calc R . .
C205 C 0.8502(5) 0.5389(3) 0.2758(4) 0.0949(18) Uani 1 1 d . . .
H205 H 0.8077 0.4945 0.2358 0.114 Uiso 1 1 calc R . .
C206 C 0.8755(5) 0.6133(3) 0.2574(3) 0.0817(15) Uani 1 1 d . . .
H206 H 0.8497 0.6175 0.2047 0.098 Uiso 1 1 calc R . .
C301 C 0.9856(4) 0.7575(3) 0.2095(3) 0.0650(12) Uani 1 1 d . . .
C302 C 0.9673(5) 0.8145(3) 0.1623(3) 0.0839(16) Uani 1 1 d . . .
H302 H 0.9391 0.8613 0.1778 0.101 Uiso 1 1 calc R . .
C303 C 0.9889(6) 0.8055(5) 0.0932(4) 0.107(2) Uani 1 1 d . . .
H303 H 0.9771 0.8467 0.0642 0.128 Uiso 1 1 calc R . .
C304 C 1.0269(6) 0.7378(4) 0.0674(4) 0.109(2) Uani 1 1 d . . .
H304 H 1.0386 0.7301 0.0196 0.130 Uiso 1 1 calc R . .
C305 C 1.0474(8) 0.6822(5) 0.1119(5) 0.144(4) Uani 1 1 d . . .
H305 H 1.0748 0.6353 0.0955 0.173 Uiso 1 1 calc R . .
C306 C 1.0284(7) 0.6930(4) 0.1819(4) 0.121(3) Uani 1 1 d . . .
H306 H 1.0460 0.6535 0.2123 0.145 Uiso 1 1 calc R . .
C401 C 1.0647(3) 0.8238(3) 0.3638(2) 0.0575(10) Uani 1 1 d . . .
C402 C 1.1638(4) 0.8269(3) 0.3602(3) 0.0728(13) Uani 1 1 d . . .
H402 H 1.1714 0.7994 0.3137 0.087 Uiso 1 1 calc R . .
C403 C 1.2508(4) 0.8688(4) 0.4223(4) 0.0864(16) Uani 1 1 d . . .
H403 H 1.3150 0.8704 0.4164 0.104 Uiso 1 1 calc R . .
C404 C 1.2433(4) 0.9079(4) 0.4921(4) 0.0846(16) Uani 1 1 d . . .
H404 H 1.3019 0.9348 0.5348 0.101 Uiso 1 1 calc R . .
C405 C 1.1474(4) 0.9068(3) 0.4983(3) 0.0723(13) Uani 1 1 d . . .
H405 H 1.1404 0.9341 0.5452 0.087 Uiso 1 1 calc R . .
C406 C 1.0623(4) 0.8657(3) 0.4354(3) 0.0614(11) Uani 1 1 d . . .
H406 H 0.9984 0.8661 0.4416 0.074 Uiso 1 1 calc R . .

loop_
_atom_site_aniso_label
_atom_site_aniso_U_11
_atom_site_aniso_U_22
_atom_site_aniso_U_33
_atom_site_aniso_U_23
_atom_site_aniso_U_13
_atom_site_aniso_U_12
Ni1 0.0366(2) 0.0472(3) 0.0446(2) 0.0055(2) 0.02334(19) 0.0060(2)
Ni2 0.0429(3) 0.0371(3) 0.0484(3) 0.0000(2) 0.0196(2) 0.0099(2)
S1 0.0392(5) 0.0495(6) 0.0499(5) -0.0031(4) 0.0211(4) 0.0078(4)
S2 0.0392(5) 0.0455(5) 0.0480(5) 0.0028(4) 0.0238(4) 0.0077(4)
O1 0.0558(15) 0.0386(14) 0.0510(14) 0.0063(11) 0.0317(12) 0.0111(12)
O2 0.0618(16) 0.0441(16) 0.0460(13) 0.0057(11) 0.0267(12) 0.0130(13)
O3 0.091(2) 0.087(2) 0.0633(18) 0.0117(16) 0.0504(17) 0.0186(19)
O4 0.114(3) 0.057(2) 0.100(2) 0.0054(18) 0.068(2) 0.026(2)
N1 0.0382(16) 0.056(2) 0.0510(17) 0.0076(14) 0.0229(13) 0.0048(14)
N2 0.0432(17) 0.071(2) 0.0468(17) 0.0075(15) 0.0233(14) -0.0032(16)
N3 0.0429(17) 0.050(2) 0.073(2) 0.0247(16) 0.0284(16) 0.0078(15)
N4 0.058(2) 0.049(2) 0.0570(18) 0.0129(15) 0.0262(16) 0.0161(16)
N5 0.054(2) 0.0397(18) 0.070(2) -0.0058(15) 0.0232(16) 0.0100(15)
N6 0.055(2) 0.0443(19) 0.063(2) 0.0081(16) 0.0102(16) 0.0041(16)
N7 0.0506(18) 0.054(2) 0.0477(17) -0.0093(15) 0.0266(14) 0.0072(15)
C1 0.0327(18) 0.050(2) 0.053(2) 0.0002(17) 0.0218(16) 0.0082(16)
C2 0.0338(19) 0.054(2) 0.057(2) 0.0042(18) 0.0188(16) 0.0077(17)
C3 0.0358(19) 0.057(3) 0.055(2) 0.0078(18) 0.0169(16) 0.0062(18)
C4 0.0360(19) 0.062(3) 0.055(2) 0.0033(19) 0.0190(17) 0.0010(18)
C5 0.040(2) 0.052(2) 0.057(2) 0.0067(18) 0.0193(17) -0.0008(18)
C6 0.0351(18) 0.054(2) 0.054(2) 0.0068(17) 0.0236(16) 0.0042(17)
C7 0.038(2) 0.057(2) 0.058(2) 0.0066(18) 0.0233(17) 0.0012(18)
C8 0.044(2) 0.050(2) 0.069(2) -0.0019(19) 0.0259(19) -0.0006(18)
C9 0.050(2) 0.064(3) 0.056(2) 0.018(2) 0.0227(18) 0.000(2)
C10 0.045(2) 0.073(3) 0.051(2) 0.0098(19) 0.0273(17) -0.002(2)
C11 0.094(3) 0.066(3) 0.056(2) -0.012(2) 0.044(2) -0.018(3)
C12 0.047(2) 0.141(5) 0.054(2) 0.039(3) 0.023(2) 0.006(3)
C13 0.053(3) 0.110(4) 0.097(3) 0.064(3) 0.043(2) 0.023(3)
C14 0.052(3) 0.048(3) 0.121(4) 0.018(3) 0.039(3) 0.010(2)
C15 0.0369(19) 0.053(2) 0.055(2) 0.0190(17) 0.0217(16) 0.0091(17)
C16 0.0370(18) 0.043(2) 0.0480(19) 0.0077(15) 0.0217(15) 0.0038(16)
C17 0.0360(18) 0.040(2) 0.0426(18) 0.0005(15) 0.0180(14) 0.0022(15)
C18 0.0390(19) 0.0364(19) 0.0476(19) 0.0001(15) 0.0180(15) 0.0002(15)
C19 0.0424(19) 0.044(2) 0.0469(19) 0.0049(16) 0.0239(16) -0.0002(17)
C20 0.0338(18) 0.039(2) 0.0509(19) 0.0040(15) 0.0219(15) 0.0015(15)
C21 0.0355(18) 0.039(2) 0.056(2) 0.0079(16) 0.0213(16) 0.0082(15)
C22 0.048(2) 0.044(2) 0.058(2) 0.0086(17) 0.0233(18) 0.0084(17)
C23 0.073(3) 0.084(3) 0.064(3) 0.022(2) 0.034(2) 0.021(3)
C24 0.074(3) 0.053(3) 0.090(3) 0.027(2) 0.039(3) 0.020(2)
C25 0.063(3) 0.040(2) 0.091(3) 0.003(2) 0.027(2) 0.016(2)
C26 0.114(4) 0.056(3) 0.083(3) -0.015(2) 0.055(3) 0.016(3)
C27 0.060(3) 0.043(3) 0.133(5) -0.003(3) 0.022(3) 0.021(2)
C28 0.073(3) 0.053(3) 0.107(4) 0.023(3) -0.010(3) 0.006(2)
C29 0.066(3) 0.097(4) 0.056(3) 0.019(2) 0.014(2) -0.005(3)
C30 0.048(2) 0.056(3) 0.069(3) 0.011(2) 0.0160(19) 0.014(2)
C31 0.041(2) 0.052(2) 0.064(2) 0.0102(18) 0.0320(18) 0.0093(17)
C32 0.042(2) 0.079(3) 0.078(3) 0.009(2) 0.030(2) 0.014(2)
C33 0.067(3) 0.089(4) 0.076(3) 0.020(2) 0.051(2) 0.023(3)
C34 0.066(3) 0.058(3) 0.105(4) 0.001(2) 0.055(3) 0.014(2)
C35 0.052(2) 0.075(3) 0.054(2) 0.004(2) 0.0127(19) -0.008(2)
C36A 0.13(3) 0.15(3) 0.053(15) -0.037(16) -0.028(16) -0.06(2)
C37A 0.13(3) 0.15(3) 0.053(15) -0.037(16) -0.028(16) -0.06(2)
C38A 0.13(3) 0.15(3) 0.053(15) -0.037(16) -0.028(16) -0.06(2)
C36B 0.080(5) 0.134(7) 0.072(4) 0.008(4) 0.002(4) -0.066(5)
C37B 0.148(9) 0.114(7) 0.055(4) 0.016(4) -0.017(5) -0.046(6)
C38B 0.102(6) 0.165(10) 0.103(7) -0.072(7) 0.020(5) 0.016(7)
C39 0.047(2) 0.036(2) 0.048(2) 0.0045(16) 0.0240(16) 0.0080(16)
C40 0.055(2) 0.041(2) 0.050(2) -0.0003(16) 0.0289(17) 0.0078(17)
C41 0.055(2) 0.061(3) 0.053(2) -0.0149(19) 0.0289(18) 0.004(2)
C42 0.051(2) 0.063(3) 0.048(2) -0.0016(19) 0.0259(18) 0.007(2)
C43 0.053(2) 0.051(3) 0.062(2) -0.0060(19) 0.0282(19) 0.006(2)
C44 0.041(2) 0.055(2) 0.0417(18) -0.0023(16) 0.0193(15) 0.0056(17)
C45 0.0339(18) 0.051(2) 0.0418(18) -0.0061(16) 0.0137(14) 0.0068(16)
C46 0.044(2) 0.049(2) 0.052(2) -0.0042(17) 0.0217(17) 0.0077(17)
C47 0.066(3) 0.060(3) 0.056(2) 0.0109(19) 0.033(2) 0.016(2)
C48 0.067(3) 0.053(3) 0.070(3) 0.009(2) 0.037(2) 0.019(2)
B 0.071(3) 0.050(3) 0.069(3) 0.022(2) 0.040(3) 0.020(2)
C101 0.066(3) 0.051(2) 0.053(2) 0.0176(18) 0.0330(19) 0.011(2)
C102 0.060(3) 0.051(3) 0.082(3) 0.022(2) 0.037(2) 0.012(2)
C103 0.072(3) 0.058(3) 0.072(3) 0.014(2) 0.031(2) 0.019(2)
C104 0.067(3) 0.087(4) 0.064(3) 0.025(2) 0.023(2) 0.029(3)
C105 0.059(3) 0.082(4) 0.066(3) 0.017(3) 0.011(2) 0.006(3)
C106 0.077(3) 0.056(3) 0.049(2) 0.0120(19) 0.020(2) 0.008(2)
C201 0.075(3) 0.051(3) 0.071(3) 0.021(2) 0.042(2) 0.019(2)
C202 0.067(3) 0.057(3) 0.077(3) 0.024(2) 0.041(2) 0.021(2)
C203 0.089(4) 0.064(3) 0.091(3) 0.037(3) 0.051(3) 0.022(3)
C204 0.114(5) 0.057(3) 0.108(4) 0.035(3) 0.053(4) 0.012(3)
C205 0.137(5) 0.045(3) 0.102(4) 0.012(3) 0.046(4) -0.003(3)
C206 0.120(5) 0.056(3) 0.079(3) 0.016(2) 0.046(3) 0.016(3)
C301 0.086(3) 0.057(3) 0.073(3) 0.020(2) 0.049(2) 0.018(2)
C302 0.125(5) 0.076(3) 0.081(3) 0.027(3) 0.067(3) 0.030(3)
C303 0.153(6) 0.116(5) 0.096(4) 0.047(4) 0.085(4) 0.035(5)
C304 0.162(6) 0.097(5) 0.092(4) 0.008(4) 0.089(4) 0.005(4)
C305 0.265(11) 0.089(5) 0.163(7) 0.042(5) 0.170(8) 0.067(6)
C306 0.213(8) 0.088(4) 0.142(5) 0.053(4) 0.140(6) 0.071(5)
C401 0.067(3) 0.057(3) 0.069(3) 0.033(2) 0.037(2) 0.020(2)
C402 0.075(3) 0.080(3) 0.095(3) 0.049(3) 0.049(3) 0.037(3)
C403 0.056(3) 0.104(5) 0.111(4) 0.054(4) 0.025(3) 0.028(3)
C404 0.065(3) 0.085(4) 0.105(4) 0.053(3) 0.013(3) 0.012(3)
C405 0.082(3) 0.061(3) 0.073(3) 0.026(2) 0.023(3) 0.003(3)
C406 0.067(3) 0.059(3) 0.071(3) 0.026(2) 0.035(2) 0.006(2)

loop_
_atom_type_symbol
_atom_type_description
_atom_type_scat_dispersion_real
_atom_type_scat_dispersion_imag
_atom_type_scat_source
C C 0.0033 0.0016 'International Tables Vol C Tables 4.2.6.8 and 6.1.1.4'
H H 0.0000 0.0000 'International Tables Vol C Tables 4.2.6.8 and 6.1.1.4'
B B 0.0013 0.0007 'International Tables Vol C Tables 4.2.6.8 and 6.1.1.4'
N N 0.0061 0.0033 'International Tables Vol C Tables 4.2.6.8 and 6.1.1.4'
O O 0.0106 0.0060 'International Tables Vol C Tables 4.2.6.8 and 6.1.1.4'
S S 0.1246 0.1234 'International Tables Vol C Tables 4.2.6.8 and 6.1.1.4'
Ni Ni 0.3393 1.1124 'International Tables Vol C Tables 4.2.6.8 and 6.1.1.4'

loop_
_geom_angle_atom_site_label_1
_geom_angle_atom_site_label_2
_geom_angle_atom_site_label_3
_geom_angle
_geom_angle_site_symmetry_1
_geom_angle_site_symmetry_3
_geom_angle_publ_flag
C49 C50 H50A 109.5 . . ?
C49 C50 H50B 109.5 . . ?
H50A C50 H50B 109.5 . . ?
C49 C50 H50C 109.5 . . ?
H50A C50 H50C 109.5 . . ?
H50B C50 H50C 109.5 . . ?
N8 C49 C50 180.0(12) . . ?
O1 Ni1 N2 163.98(13) . . ?
O1 Ni1 N1 88.43(10) . . ?
N2 Ni1 N1 82.44(11) . . ?
O1 Ni1 N3 87.21(11) . . ?
N2 Ni1 N3 81.38(13) . . ?
N1 Ni1 N3 99.50(12) . . ?
O1 Ni1 S2 93.76(8) . . ?
N2 Ni1 S2 97.52(9) . . ?
N1 Ni1 S2 169.92(9) . . ?
N3 Ni1 S2 90.44(8) . . ?
O1 Ni1 S1 94.44(8) . . ?
N2 Ni1 S1 98.75(10) . . ?
N1 Ni1 S1 90.43(9) . . ?
N3 Ni1 S1 169.98(9) . . ?
S2 Ni1 S1 79.60(4) . . ?
O2 Ni2 N5 163.83(12) . . ?
O2 Ni2 N6 87.24(12) . . ?
N5 Ni2 N6 82.24(13) . . ?
O2 Ni2 N4 87.66(11) . . ?
N5 Ni2 N4 82.07(13) . . ?
N6 Ni2 N4 99.67(13) . . ?
O2 Ni2 S2 94.09(8) . . ?
N5 Ni2 S2 98.25(10) . . ?
N6 Ni2 S2 170.89(10) . . ?
N4 Ni2 S2 89.40(9) . . ?
O2 Ni2 S1 94.45(8) . . ?
N5 Ni2 S1 97.96(10) . . ?
N6 Ni2 S1 91.00(10) . . ?
N4 Ni2 S1 169.22(9) . . ?
S2 Ni2 S1 79.91(3) . . ?
C1 S1 Ni2 102.76(13) . . ?
C1 S1 Ni1 102.22(13) . . ?
Ni2 S1 Ni1 89.46(3) . . ?
C17 S2 Ni2 105.04(12) . . ?
C17 S2 Ni1 104.43(12) . . ?
Ni2 S2 Ni1 89.83(3) . . ?
C39 O1 Ni1 133.8(2) . . ?
C39 O2 Ni2 133.9(2) . . ?
C8 N1 C9 110.1(3) . . ?
C8 N1 C7 106.9(3) . . ?
C9 N1 C7 106.4(3) . . ?
C8 N1 Ni1 115.2(2) . . ?
C9 N1 Ni1 104.8(2) . . ?
C7 N1 Ni1 113.0(2) . . ?
C11 N2 C12 109.3(4) . . ?
C11 N2 C10 107.3(3) . . ?
C12 N2 C10 110.2(3) . . ?
C11 N2 Ni1 113.7(3) . . ?
C12 N2 Ni1 109.3(2) . . ?
C10 N2 Ni1 106.9(2) . . ?
C14 N3 C13 108.7(4) . . ?
C14 N3 C15 107.4(3) . . ?
C13 N3 C15 107.1(3) . . ?
C14 N3 Ni1 118.0(3) . . ?
C13 N3 Ni1 104.3(2) . . ?
C15 N3 Ni1 110.8(2) . . ?
C23 N4 C22 107.0(3) . . ?
C23 N4 C24 109.5(3) . . ?
C22 N4 C24 106.6(3) . . ?
C23 N4 Ni2 116.2(3) . . ?
C22 N4 Ni2 113.5(2) . . ?
C24 N4 Ni2 103.8(3) . . ?
C25 N5 C26 107.4(3) . . ?
C25 N5 C27 111.2(4) . . ?
C26 N5 C27 108.5(4) . . ?
C25 N5 Ni2 108.3(2) . . ?
C26 N5 Ni2 113.9(3) . . ?
C27 N5 Ni2 107.5(2) . . ?
C29 N6 C28 110.5(4) . . ?
C29 N6 C30 106.7(3) . . ?
C28 N6 C30 106.3(4) . . ?
C29 N6 Ni2 116.7(3) . . ?
C28 N6 Ni2 104.5(2) . . ?
C30 N6 Ni2 111.7(3) . . ?
C42 N7 C43 125.3(3) . . ?
C42 N7 C41 117.9(3) . . ?
C43 N7 C41 116.8(4) . . ?
C6 C1 C2 118.7(3) . . ?
C6 C1 S1 121.2(3) . . ?
C2 C1 S1 120.1(3) . . ?
C3 C2 C1 119.2(4) . . ?
C3 C2 C30 120.3(4) . . ?
C1 C2 C30 120.0(3) . . ?
C4 C3 C2 122.5(4) . . ?
C4 C3 H3 118.8 . . ?
C2 C3 H3 118.8 . . ?
C3 C4 C5 116.7(4) . . ?
C3 C4 C35 122.9(4) . . ?
C5 C4 C35 120.5(4) . . ?
C6 C5 C4 122.0(4) . . ?
C6 C5 H5 119.0 . . ?
C4 C5 H5 119.0 . . ?
C5 C6 C1 120.4(4) . . ?
C5 C6 C7 120.1(4) . . ?
C1 C6 C7 119.0(3) . . ?
N1 C7 C6 115.8(3) . . ?
N1 C7 H7A 108.3 . . ?
C6 C7 H7A 108.3 . . ?
N1 C7 H7B 108.3 . . ?
C6 C7 H7B 108.3 . . ?
H7A C7 H7B 107.4 . . ?
N1 C8 H8A 109.5 . . ?
N1 C8 H8B 109.5 . . ?
H8A C8 H8B 109.5 . . ?
N1 C8 H8C 109.5 . . ?
H8A C8 H8C 109.5 . . ?
H8B C8 H8C 109.5 . . ?
N1 C9 C10 110.9(4) . . ?
N1 C9 H9A 109.5 . . ?
C10 C9 H9A 109.5 . . ?
N1 C9 H9B 109.5 . . ?
C10 C9 H9B 109.5 . . ?
H9A C9 H9B 108.1 . . ?
C9 C10 N2 111.9(3) . . ?
C9 C10 H10A 109.2 . . ?
N2 C10 H10A 109.2 . . ?
C9 C10 H10B 109.2 . . ?
N2 C10 H10B 109.2 . . ?
H10A C10 H10B 107.9 . . ?
N2 C11 H11A 109.5 . . ?
N2 C11 H11B 109.5 . . ?
H11A C11 H11B 109.5 . . ?
N2 C11 H11C 109.5 . . ?
H11A C11 H11C 109.5 . . ?
H11B C11 H11C 109.5 . . ?
N2 C12 C13 114.4(4) . . ?
N2 C12 H12A 108.7 . . ?
C13 C12 H12A 108.7 . . ?
N2 C12 H12B 108.7 . . ?
C13 C12 H12B 108.7 . . ?
H12A C12 H12B 107.6 . . ?
N3 C13 C12 110.7(4) . . ?
N3 C13 H13A 109.5 . . ?
C12 C13 H13A 109.5 . . ?
N3 C13 H13B 109.5 . . ?
C12 C13 H13B 109.5 . . ?
H13A C13 H13B 108.1 . . ?
N3 C14 H14A 109.5 . . ?
N3 C14 H14B 109.5 . . ?
H14A C14 H14B 109.5 . . ?
N3 C14 H14C 109.5 . . ?
H14A C14 H14C 109.5 . . ?
H14B C14 H14C 109.5 . . ?
N3 C15 C16 117.3(3) . . ?
N3 C15 H15A 108.0 . . ?
C16 C15 H15A 108.0 . . ?
N3 C15 H15B 108.0 . . ?
C16 C15 H15B 108.0 . . ?
H15A C15 H15B 107.2 . . ?
C21 C16 C17 119.9(3) . . ?
C21 C16 C15 120.0(3) . . ?
C17 C16 C15 119.6(3) . . ?
C16 C17 C18 118.6(3) . . ?
C16 C17 S2 120.7(3) . . ?
C18 C17 S2 120.6(3) . . ?
C19 C18 C17 119.4(3) . . ?
C19 C18 C22 120.6(3) . . ?
C17 C18 C22 119.4(3) . . ?
C20 C19 C18 122.7(3) . . ?
C20 C19 H19 118.6 . . ?
C18 C19 H19 118.6 . . ?
C19 C20 C21 116.4(3) . . ?
C19 C20 C31 123.5(3) . . ?
C21 C20 C31 120.0(3) . . ?
C16 C21 C20 122.7(3) . . ?
C16 C21 H21 118.6 . . ?
C20 C21 H21 118.6 . . ?
N4 C22 C18 116.9(3) . . ?
N4 C22 H22A 108.1 . . ?
C18 C22 H22A 108.1 . . ?
N4 C22 H22B 108.1 . . ?
C18 C22 H22B 108.1 . . ?
H22A C22 H22B 107.3 . . ?
N4 C23 H23A 109.5 . . ?
N4 C23 H23B 109.5 . . ?
H23A C23 H23B 109.5 . . ?
N4 C23 H23C 109.5 . . ?
H23A C23 H23C 109.5 . . ?
H23B C23 H23C 109.5 . . ?
N4 C24 C25 110.7(4) . . ?
N4 C24 H24A 109.5 . . ?
C25 C24 H24A 109.5 . . ?
N4 C24 H24B 109.5 . . ?
C25 C24 H24B 109.5 . . ?
H24A C24 H24B 108.1 . . ?
N5 C25 C24 113.4(4) . . ?
N5 C25 H25A 108.9 . . ?
C24 C25 H25A 108.9 . . ?
N5 C25 H25B 108.9 . . ?
C24 C25 H25B 108.9 . . ?
H25A C25 H25B 107.7 . . ?
N5 C26 H26A 109.5 . . ?
N5 C26 H26B 109.5 . . ?
H26A C26 H26B 109.5 . . ?
N5 C26 H26C 109.5 . . ?
H26A C26 H26C 109.5 . . ?
H26B C26 H26C 109.5 . . ?
C28 C27 N5 113.7(4) . . ?
C28 C27 H27A 108.8 . . ?
N5 C27 H27A 108.8 . . ?
C28 C27 H27B 108.8 . . ?
N5 C27 H27B 108.8 . . ?
H27A C27 H27B 107.7 . . ?
N6 C28 C27 112.0(4) . . ?
N6 C28 H28A 109.2 . . ?
C27 C28 H28A 109.2 . . ?
N6 C28 H28B 109.2 . . ?
C27 C28 H28B 109.2 . . ?
H28A C28 H28B 107.9 . . ?
N6 C29 H29A 109.5 . . ?
N6 C29 H29B 109.5 . . ?
H29A C29 H29B 109.5 . . ?
N6 C29 H29C 109.5 . . ?
H29A C29 H29C 109.5 . . ?
H29B C29 H29C 109.5 . . ?
C2 C30 N6 116.0(3) . . ?
C2 C30 H30A 108.3 . . ?
N6 C30 H30A 108.3 . . ?
C2 C30 H30B 108.3 . . ?
N6 C30 H30B 108.3 . . ?
H30A C30 H30B 107.4 . . ?
C34 C31 C32 109.1(4) . . ?
C34 C31 C33 107.9(4) . . ?
C32 C31 C33 108.9(4) . . ?
C34 C31 C20 111.0(3) . . ?
C32 C31 C20 108.5(3) . . ?
C33 C31 C20 111.4(3) . . ?
C31 C32 H32A 109.5 . . ?
C31 C32 H32B 109.5 . . ?
H32A C32 H32B 109.5 . . ?
C31 C32 H32C 109.5 . . ?
H32A C32 H32C 109.5 . . ?
H32B C32 H32C 109.5 . . ?
C31 C33 H33A 109.5 . . ?
C31 C33 H33B 109.5 . . ?
H33A C33 H33B 109.5 . . ?
C31 C33 H33C 109.5 . . ?
H33A C33 H33C 109.5 . . ?
H33B C33 H33C 109.5 . . ?
C31 C34 H34A 109.5 . . ?
C31 C34 H34B 109.5 . . ?
H34A C34 H34B 109.5 . . ?
C31 C34 H34C 109.5 . . ?
H34A C34 H34C 109.5 . . ?
H34B C34 H34C 109.5 . . ?
C36A C35 C38A 111.8(13) . . ?
C36A C35 C37A 110.7(13) . . ?
C38A C35 C37A 110.2(13) . . ?
C36A C35 C36B 37(2) . . ?
C38A C35 C36B 137.8(18) . . ?
C37A C35 C36B 75(2) . . ?
C36A C35 C37B 130.6(16) . . ?
C38A C35 C37B 66(2) . . ?
C37A C35 C37B 44(2) . . ?
C36B C35 C37B 109.1(5) . . ?
C36A C35 C4 113.2(15) . . ?
C38A C35 C4 107.0(15) . . ?
C37A C35 C4 103.6(13) . . ?
C36B C35 C4 112.3(4) . . ?
C37B C35 C4 114.1(5) . . ?
C36A C35 C38B 72(2) . . ?
C38A C35 C38B 44(2) . . ?
C37A C35 C38B 144.9(16) . . ?
C36B C35 C38B 107.5(6) . . ?
C37B C35 C38B 106.3(6) . . ?
C4 C35 C38B 107.1(4) . . ?
C35 C36A H36A 109.5 . . ?
C35 C36A H36B 109.5 . . ?
H36A C36A H36B 109.5 . . ?
C35 C36A H36C 109.5 . . ?
H36A C36A H36C 109.5 . . ?
H36B C36A H36C 109.5 . . ?
C35 C37A H37A 109.5 . . ?
C35 C37A H37B 109.5 . . ?
H37A C37A H37B 109.5 . . ?
C35 C37A H37C 109.5 . . ?
H37A C37A H37C 109.5 . . ?
H37B C37A H37C 109.5 . . ?
C35 C38A H38A 109.5 . . ?
C35 C38A H38B 109.5 . . ?
H38A C38A H38B 109.5 . . ?
C35 C38A H38C 109.5 . . ?
H38A C38A H38C 109.5 . . ?
H38B C38A H38C 109.5 . . ?
C35 C36B H36D 109.5 . . ?
C35 C36B H36E 109.5 . . ?
H36D C36B H36E 109.5 . . ?
C35 C36B H36F 109.5 . . ?
H36D C36B H36F 109.5 . . ?
H36E C36B H36F 109.5 . . ?
C35 C37B H37D 109.5 . . ?
C35 C37B H37E 109.5 . . ?
H37D C37B H37E 109.5 . . ?
C35 C37B H37F 109.5 . . ?
H37D C37B H37F 109.5 . . ?
H37E C37B H37F 109.5 . . ?
C35 C38B H38D 109.5 . . ?
C35 C38B H38E 109.5 . . ?
H38D C38B H38E 109.5 . . ?
C35 C38B H38F 109.5 . . ?
H38D C38B H38F 109.5 . . ?
H38E C38B H38F 109.5 . . ?
O2 C39 O1 127.7(3) . . ?
O2 C39 C40 116.1(3) . . ?
O1 C39 C40 116.1(3) . . ?
C39 C40 C41 106.8(3) . . ?
C39 C40 H40A 110.4 . . ?
C41 C40 H40A 110.4 . . ?
C39 C40 H40B 110.4 . . ?
C41 C40 H40B 110.4 . . ?
H40A C40 H40B 108.6 . . ?
N7 C41 C40 112.4(3) . . ?
N7 C41 H41A 109.1 . . ?
C40 C41 H41A 109.1 . . ?
N7 C41 H41B 109.1 . . ?
C40 C41 H41B 109.1 . . ?
H41A C41 H41B 107.9 . . ?
O3 C42 N7 120.3(4) . . ?
O3 C42 C44 121.6(4) . . ?
N7 C42 C44 118.1(4) . . ?
O4 C43 N7 120.4(4) . . ?
O4 C43 C46 123.1(4) . . ?
N7 C43 C46 116.5(4) . . ?
C47 C44 C45 120.7(3) . . ?
C47 C44 C42 120.8(4) . . ?
C45 C44 C42 118.5(4) . . ?
C44 C45 C46 122.0(3) . . ?
C44 C45 C45 119.1(5) . 2_677 ?
C46 C45 C45 118.9(5) . 2_677 ?
C48 C46 C45 120.3(3) . . ?
C48 C46 C43 120.0(4) . . ?
C45 C46 C43 119.7(4) . . ?
C44 C47 C48 120.6(4) . 2_677 ?
C44 C47 H47 119.7 . . ?
C48 C47 H47 119.7 2_677 . ?
C46 C48 C47 120.4(4) . 2_677 ?
C46 C48 H48 119.8 . . ?
C47 C48 H48 119.8 2_677 . ?
C401 B C301 109.2(4) . . ?
C401 B C101 111.3(4) . . ?
C301 B C101 107.4(4) . . ?
C401 B C201 107.9(4) . . ?
C301 B C201 111.2(4) . . ?
C101 B C201 109.9(4) . . ?
C102 C101 C106 113.9(4) . . ?
C102 C101 B 123.4(4) . . ?
C106 C101 B 122.6(4) . . ?
C103 C102 C101 124.3(4) . . ?
C103 C102 H102 117.9 . . ?
C101 C102 H102 117.9 . . ?
C104 C103 C102 119.9(5) . . ?
C104 C103 H103 120.0 . . ?
C102 C103 H103 120.0 . . ?
C105 C104 C103 118.9(5) . . ?
C105 C104 H104 120.5 . . ?
C103 C104 H104 120.5 . . ?
C104 C105 C106 120.2(5) . . ?
C104 C105 H105 119.9 . . ?
C106 C105 H105 119.9 . . ?
C105 C106 C101 122.6(4) . . ?
C105 C106 H106 118.7 . . ?
C101 C106 H106 118.7 . . ?
C206 C201 C202 114.3(4) . . ?
C206 C201 B 122.6(4) . . ?
C202 C201 B 123.1(4) . . ?
C203 C202 C201 124.0(5) . . ?
C203 C202 H202 118.0 . . ?
C201 C202 H202 118.0 . . ?
C204 C203 C202 119.9(5) . . ?
C204 C203 H203 120.0 . . ?
C202 C203 H203 120.0 . . ?
C203 C204 C205 118.4(5) . . ?
C203 C204 H204 120.8 . . ?
C205 C204 H204 120.8 . . ?
C204 C205 C206 120.8(5) . . ?
C204 C205 H205 119.6 . . ?
C206 C205 H205 119.6 . . ?
C205 C206 C201 122.5(5) . . ?
C205 C206 H206 118.7 . . ?
C201 C206 H206 118.7 . . ?
C306 C301 C302 113.2(4) . . ?
C306 C301 B 124.5(4) . . ?
C302 C301 B 122.2(4) . . ?
C301 C302 C303 123.1(5) . . ?
C301 C302 H302 118.5 . . ?
C303 C302 H302 118.5 . . ?
C304 C303 C302 120.4(6) . . ?
C304 C303 H303 119.8 . . ?
C302 C303 H303 119.8 . . ?
C305 C304 C303 118.3(5) . . ?
C305 C304 H304 120.8 . . ?
C303 C304 H304 120.8 . . ?
C304 C305 C306 120.7(6) . . ?
C304 C305 H305 119.7 . . ?
C306 C305 H305 119.7 . . ?
C301 C306 C305 124.1(6) . . ?
C301 C306 H306 117.9 . . ?
C305 C306 H306 117.9 . . ?
C406 C401 C402 113.6(4) . . ?
C406 C401 B 123.0(4) . . ?
C402 C401 B 123.3(4) . . ?
C403 C402 C401 123.2(5) . . ?
C403 C402 H402 118.4 . . ?
C401 C402 H402 118.4 . . ?
C404 C403 C402 120.2(5) . . ?
C404 C403 H403 119.9 . . ?
C402 C403 H403 119.9 . . ?
C403 C404 C405 118.6(5) . . ?
C403 C404 H404 120.7 . . ?
C405 C404 H404 120.7 . . ?
C406 C405 C404 120.0(5) . . ?
C406 C405 H405 120.0 . . ?
C404 C405 H405 120.0 . . ?
C405 C406 C401 124.4(5) . . ?
C405 C406 H406 117.8 . . ?
C401 C406 H406 117.8 . . ?

loop_
_geom_bond_atom_site_label_1
_geom_bond_atom_site_label_2
_geom_bond_distance
_geom_bond_site_symmetry_2
_geom_bond_publ_flag
C50 C49 1.4884 . ?
C50 H50A 0.9700 . ?
C50 H50B 0.9700 . ?
C50 H50C 0.9700 . ?
C49 N8 1.1116 . ?
Ni1 O1 2.007(2) . ?
Ni1 N2 2.145(3) . ?
Ni1 N1 2.244(3) . ?
Ni1 N3 2.305(3) . ?
Ni1 S2 2.4692(11) . ?
Ni1 S1 2.4770(11) . ?
Ni2 O2 2.007(2) . ?
Ni2 N5 2.150(3) . ?
Ni2 N6 2.268(3) . ?
Ni2 N4 2.288(3) . ?
Ni2 S2 2.4608(11) . ?
Ni2 S1 2.4694(11) . ?
S1 C1 1.770(4) . ?
S2 C17 1.761(3) . ?
O1 C39 1.262(4) . ?
O2 C39 1.247(4) . ?
O3 C42 1.217(5) . ?
O4 C43 1.210(5) . ?
N1 C8 1.483(5) . ?
N1 C9 1.485(5) . ?
N1 C7 1.492(5) . ?
N2 C11 1.469(6) . ?
N2 C12 1.489(6) . ?
N2 C10 1.498(5) . ?
N3 C14 1.479(5) . ?
N3 C13 1.481(5) . ?
N3 C15 1.481(5) . ?
N4 C23 1.481(5) . ?
N4 C22 1.484(5) . ?
N4 C24 1.487(5) . ?
N5 C25 1.473(6) . ?
N5 C26 1.479(6) . ?
N5 C27 1.490(6) . ?
N6 C29 1.466(5) . ?
N6 C28 1.477(6) . ?
N6 C30 1.496(5) . ?
N7 C42 1.383(6) . ?
N7 C43 1.403(6) . ?
N7 C41 1.471(4) . ?
C1 C6 1.388(6) . ?
C1 C2 1.405(6) . ?
C2 C3 1.396(5) . ?
C2 C30 1.490(6) . ?
C3 C4 1.386(6) . ?
C3 H3 0.9400 . ?
C4 C5 1.401(6) . ?
C4 C35 1.523(6) . ?
C5 C6 1.382(5) . ?
C5 H5 0.9400 . ?
C6 C7 1.496(5) . ?
C7 H7A 0.9800 . ?
C7 H7B 0.9800 . ?
C8 H8A 0.9700 . ?
C8 H8B 0.9700 . ?
C8 H8C 0.9700 . ?
C9 C10 1.495(6) . ?
C9 H9A 0.9800 . ?
C9 H9B 0.9800 . ?
C10 H10A 0.9800 . ?
C10 H10B 0.9800 . ?
C11 H11A 0.9700 . ?
C11 H11B 0.9700 . ?
C11 H11C 0.9700 . ?
C12 C13 1.508(8) . ?
C12 H12A 0.9800 . ?
C12 H12B 0.9800 . ?
C13 H13A 0.9800 . ?
C13 H13B 0.9800 . ?
C14 H14A 0.9700 . ?
C14 H14B 0.9700 . ?
C14 H14C 0.9700 . ?
C15 C16 1.503(5) . ?
C15 H15A 0.9800 . ?
C15 H15B 0.9800 . ?
C16 C21 1.394(5) . ?
C16 C17 1.394(5) . ?
C17 C18 1.411(5) . ?
C18 C19 1.402(5) . ?
C18 C22 1.491(5) . ?
C19 C20 1.385(5) . ?
C19 H19 0.9400 . ?
C20 C21 1.398(5) . ?
C20 C31 1.535(5) . ?
C21 H21 0.9400 . ?
C22 H22A 0.9800 . ?
C22 H22B 0.9800 . ?
C23 H23A 0.9700 . ?
C23 H23B 0.9700 . ?
C23 H23C 0.9700 . ?
C24 C25 1.518(6) . ?
C24 H24A 0.9800 . ?
C24 H24B 0.9800 . ?
C25 H25A 0.9800 . ?
C25 H25B 0.9800 . ?
C26 H26A 0.9700 . ?
C26 H26B 0.9700 . ?
C26 H26C 0.9700 . ?
C27 C28 1.487(8) . ?
C27 H27A 0.9800 . ?
C27 H27B 0.9800 . ?
C28 H28A 0.9800 . ?
C28 H28B 0.9800 . ?
C29 H29A 0.9700 . ?
C29 H29B 0.9700 . ?
C29 H29C 0.9700 . ?
C30 H30A 0.9800 . ?
C30 H30B 0.9800 . ?
C31 C34 1.517(6) . ?
C31 C32 1.532(6) . ?
C31 C33 1.533(6) . ?
C32 H32A 0.9700 . ?
C32 H32B 0.9700 . ?
C32 H32C 0.9700 . ?
C33 H33A 0.9700 . ?
C33 H33B 0.9700 . ?
C33 H33C 0.9700 . ?
C34 H34A 0.9700 . ?
C34 H34B 0.9700 . ?
C34 H34C 0.9700 . ?
C35 C36A 1.49(4) . ?
C35 C38A 1.49(4) . ?
C35 C37A 1.51(4) . ?
C35 C36B 1.516(8) . ?
C35 C37B 1.517(8) . ?
C35 C38B 1.545(9) . ?
C36A H36A 0.9700 . ?
C36A H36B 0.9700 . ?
C36A H36C 0.9700 . ?
C37A H37A 0.9700 . ?
C37A H37B 0.9700 . ?
C37A H37C 0.9700 . ?
C38A H38A 0.9700 . ?
C38A H38B 0.9700 . ?
C38A H38C 0.9700 . ?
C36B H36D 0.9700 . ?
C36B H36E 0.9700 . ?
C36B H36F 0.9700 . ?
C37B H37D 0.9700 . ?
C37B H37E 0.9700 . ?
C37B H37F 0.9700 . ?
C38B H38D 0.9700 . ?
C38B H38E 0.9700 . ?
C38B H38F 0.9700 . ?
C39 C40 1.511(4) . ?
C40 C41 1.529(5) . ?
C40 H40A 0.9800 . ?
C40 H40B 0.9800 . ?
C41 H41A 0.9800 . ?
C41 H41B 0.9800 . ?
C42 C44 1.482(5) . ?
C43 C46 1.480(5) . ?
C44 C47 1.360(6) . ?
C44 C45 1.412(5) . ?
C45 C46 1.414(6) . ?
C45 C45 1.417(6) 2_677 ?
C46 C48 1.373(6) . ?
C47 C48 1.401(5) 2_677 ?
C47 H47 0.9400 . ?
C48 C47 1.401(5) 2_677 ?
C48 H48 0.9400 . ?
B C401 1.629(7) . ?
B C301 1.649(6) . ?
B C101 1.649(7) . ?
B C201 1.651(7) . ?
C101 C102 1.386(6) . ?
C101 C106 1.400(6) . ?
C102 C103 1.378(6) . ?
C102 H102 0.9400 . ?
C103 C104 1.371(7) . ?
C103 H103 0.9400 . ?
C104 C105 1.365(7) . ?
C104 H104 0.9400 . ?
C105 C106 1.400(7) . ?
C105 H105 0.9400 . ?
C106 H106 0.9400 . ?
C201 C206 1.395(7) . ?
C201 C202 1.396(6) . ?
C202 C203 1.396(6) . ?
C202 H202 0.9400 . ?
C203 C204 1.363(7) . ?
C203 H203 0.9400 . ?
C204 C205 1.391(8) . ?
C204 H204 0.9400 . ?
C205 C206 1.395(7) . ?
C205 H205 0.9400 . ?
C206 H206 0.9400 . ?
C301 C306 1.366(7) . ?
C301 C302 1.391(7) . ?
C302 C303 1.392(7) . ?
C302 H302 0.9400 . ?
C303 C304 1.357(9) . ?
C303 H303 0.9400 . ?
C304 C305 1.339(10) . ?
C304 H304 0.9400 . ?
C305 C306 1.389(8) . ?
C305 H305 0.9400 . ?
C306 H306 0.9400 . ?
C401 C406 1.389(6) . ?
C401 C402 1.410(6) . ?
C402 C403 1.393(8) . ?
C402 H402 0.9400 . ?
C403 C404 1.374(8) . ?
C403 H403 0.9400 . ?
C404 C405 1.385(7) . ?
C404 H404 0.9400 . ?
C405 C406 1.381(7) . ?
C405 H405 0.9400 . ?
C406 H406 0.9400 . ?

loop_
_platon_squeeze_void_nr
_platon_squeeze_void_average_x
_platon_squeeze_void_average_y
_platon_squeeze_void_average_z
_platon_squeeze_void_volume
_platon_squeeze_void_count_electrons
1 -0.034 0.500 0.000 670.6 40.9
2 0.464 0.038 0.655 12.2 0.2
3 0.536 0.962 0.345 12.2 1.1
